data_2107191
loop_
_publ_author_name
'Schutte, W.J.'
'de Boer, J.L.'

_publ_section_title
;
 Valence fluctuations in the incommensurately modulated structure of
 calaverite Au Te2
;
_journal_name_full 'Acta Crystallographica B (39,1983-)'
_journal_page_first 486
_journal_page_last 494
_journal_volume 44
_journal_year 1988
_chemical_formula_sum 'Au Te2'
_space_group_IT_number 12
_symmetry_space_group_name_Hall '-C 2y'
_symmetry_space_group_name_H-M 'C 1 2/m 1'
_cell_angle_alpha 90
_cell_angle_beta 90.038
_cell_angle_gamma 90
_cell_formula_units_Z 2
_cell_length_a 7.1947
_cell_length_b 4.4146
_cell_length_c 5.0703
_cell_volume 161.041
_citation_journal_id_ASTM ASBSDK
_cod_data_source_file Schutte_ASBSDK_1988_1086.cif
_cod_data_source_block Au1Te2
_cod_original_cell_volume 161.0414
_cod_original_formula_sum 'Au1 Te2'
_cod_database_code 2107191

loop_
_symmetry_equiv_pos_as_xyz
x,y,z
-x,y,-z
-x,-y,-z
x,-y,z
x+1/2,y+1/2,z
-x+1/2,y+1/2,-z
-x+1/2,-y+1/2,-z
x+1/2,-y+1/2,z

loop_
_atom_site_label
_atom_site_type_symbol
_atom_site_fract_x
_atom_site_fract_y
_atom_site_fract_z
_atom_site_occupancy
_atom_site_U_iso_or_equiv
Au1 Au 0 0 0 1 0.0
Te1 Te 0.68935 0 0.28833 1 0.0
